data_2021817
loop_
_publ_author_name
'Wo\/loszyn, \/Lukasz'
'Ilczyszyn, Maria M.'
'Kinzhybalo, Vasyl'

_publ_section_title
;
 The dehydration process in the <small>DL</small>-phenylglycinium
 trifluoromethanesulfonate monohydrate crystal revealed by XRD,
 vibrational and DSC studies
;
_journal_coeditor_code JX3047
_journal_issue 12
_journal_name_full 'Acta Crystallographica Section C'
_journal_page_first
;
;
_journal_paper_doi 10.1107/S2053229619014402
_journal_volume 75
_journal_year 2019
_chemical_formula_iupac 'C8 H10 N O2 +, C F3 O3 S -'
_chemical_formula_moiety 'C8 H10 N O2 +, C F3 O3 S -'
_chemical_formula_sum 'C9 H10 F3 N O5 S'
_chemical_formula_weight 301.24
_chemical_name_systematic
;
<i>DL</i>-Phenylglycinium trifluoromethanesulfonate
;
_space_group_crystal_system triclinic
_space_group_IT_number 2
_space_group_name_Hall '-P 1'
_space_group_name_H-M_alt 'P -1'
_atom_sites_solution_hydrogens geom
_atom_sites_solution_primary dual
_audit_creation_method
;
Olex2 1.2
(compiled 2018.05.29 svn.r3508 for OlexSys, GUI svn.r5506)
;
_cell_angle_alpha 104.79(3)
_cell_angle_beta 98.04(3)
_cell_angle_gamma 118.07(3)
_cell_formula_units_Z 4
_cell_length_a 10.485(4)
_cell_length_b 10.635(4)
_cell_length_c 13.734(5)
_cell_measurement_reflns_used 2218
_cell_measurement_temperature 373(2)
_cell_measurement_theta_max 25.8700
_cell_measurement_theta_min 3.1200
_cell_volume 1244.4(10)
_computing_cell_refinement
;
CrysAlis PRO (Rigaku OD, 2018)
;
_computing_data_collection
;
CrysAlis PRO (Rigaku OD, 2018)
;
_computing_data_reduction
;
CrysAlis PRO (Rigaku OD, 2018)
;
_computing_molecular_graphics
;
OLEX2 (Dolomanov <i>et al.</i>,  2009)
;
_computing_publication_material
;
OLEX2 (Dolomanov <i>et al.</i>,  2009)
;
_computing_structure_refinement
;
SHELXL2018 (Sheldrick, 2015b)
;
_computing_structure_solution
;
SHELXT (Sheldrick, 2015a)
;
_diffrn_ambient_temperature 373.15
_diffrn_detector 'CCD plate'
_diffrn_detector_area_resol_mean 8.4350
_diffrn_measured_fraction_theta_full 0.996
_diffrn_measured_fraction_theta_max 0.887
_diffrn_measurement_device 'four-circle diffractometer'
_diffrn_measurement_device_type 'Rigaku Xcalibur, Sapphire1, long nozzle'
_diffrn_measurement_method '\w scans'
_diffrn_radiation_monochromator graphite
_diffrn_radiation_probe x-ray
_diffrn_radiation_type MoK\a
_diffrn_radiation_wavelength 0.71073
_diffrn_reflns_av_R_equivalents 0.0856
_diffrn_reflns_av_unetI/netI 0.1369
_diffrn_reflns_limit_h_max 14
_diffrn_reflns_limit_h_min -14
_diffrn_reflns_limit_k_max 12
_diffrn_reflns_limit_k_min -14
_diffrn_reflns_limit_l_max 18
_diffrn_reflns_limit_l_min -17
_diffrn_reflns_number 14080
_diffrn_reflns_theta_full 25.242
_diffrn_reflns_theta_max 29.600
_diffrn_reflns_theta_min 3.222
_diffrn_source 'fine-focus sealed X-ray tube'
_exptl_absorpt_coefficient_mu 0.314
_exptl_absorpt_correction_T_max 1.00000
_exptl_absorpt_correction_T_min 0.72938
_exptl_absorpt_correction_type multi-scan
_exptl_absorpt_process_details
;
(CrysAlis PRO; Rigaku OD, 2018)
;
_exptl_crystal_density_diffrn 1.608
_exptl_crystal_description irregular
_exptl_crystal_F_000 616
_refine_diff_density_max 0.358
_refine_diff_density_min -0.427
_refine_ls_extinction_method none
_refine_ls_goodness_of_fit_ref 1.035
_refine_ls_hydrogen_treatment constr
_refine_ls_matrix_type full
_refine_ls_number_parameters 372
_refine_ls_number_reflns 6208
_refine_ls_number_restraints 0
_refine_ls_restrained_S_all 1.035
_refine_ls_R_factor_all 0.2040
_refine_ls_R_factor_gt 0.0920
_refine_ls_shift/su_max 0.000
_refine_ls_shift/su_mean 0.000
_refine_ls_structure_factor_coef Fsqd
_refine_ls_weighting_details 'w=1/[\s^2^(Fo^2^)+(0.0827P)^2^+1.8829P] where P=(Fo^2^+2Fc^2^)/3'
_refine_ls_weighting_scheme calc
_refine_ls_wR_factor_gt 0.2124
_refine_ls_wR_factor_ref 0.2743
_reflns_number_gt 2625
_reflns_number_total 6208
_reflns_threshold_expression 'I > 2\s(I)'
_cod_data_source_file jx3047sup1.cif
_cod_data_source_block ptf_1
_cod_original_cell_volume 1244.4(9)
_cod_database_code 2021817
_shelx_space_group_comment
;
The symmetry employed for this shelxl refinement is uniquely defined
by the following loop, which should always be used as a source of
symmetry information in preference to the above space-group names.
They are only intended as comments.
;

loop_
_space_group_symop_operation_xyz
'x, y, z'
'-x, -y, -z'

loop_
_atom_site_type_symbol
_atom_site_label
_atom_site_fract_x
_atom_site_fract_y
_atom_site_fract_z
_atom_site_U_iso_or_equiv
_atom_site_adp_type
_atom_site_calc_flag
_atom_site_occupancy
_atom_site_disorder_assembly
_atom_site_disorder_group
S S1A1 0.10042(17) 0.21499(17) 0.87773(12) 0.0458(4) Uani d 1 . .
O O1A1 0.0000(5) 0.0878(5) 0.9018(4) 0.0687(13) Uani d 1 . .
O O2A1 0.1137(6) 0.3569(5) 0.9338(3) 0.0644(12) Uani d 1 . .
O O3A1 0.2388(5) 0.2235(6) 0.8783(4) 0.0782(15) Uani d 1 . .
C C1A1 0.0143(9) 0.1714(9) 0.7418(5) 0.0668(19) Uani d 1 . .
F F1A1 0.0891(7) 0.2817(7) 0.7109(4) 0.130(2) Uani d 1 . .
F F2A1 -0.1203(6) 0.1570(7) 0.7276(4) 0.1218(19) Uani d 1 . .
F F3A1 -0.0049(8) 0.0489(7) 0.6779(4) 0.134(2) Uani d 1 . .
S S1A2 0.55384(18) 0.65876(17) 0.84295(12) 0.0486(4) Uani d 1 . .
O O1A2 0.6600(5) 0.6116(5) 0.8498(4) 0.0627(14) Uani d 0.948(5) A 1
O O2A2 0.6213(7) 0.8183(5) 0.8697(4) 0.088(2) Uani d 0.948(5) A 1
O O3A2 0.4361(6) 0.5851(7) 0.8858(4) 0.0863(19) Uani d 0.948(5) A 1
O O1X2 0.487(9) 0.756(9) 0.878(6) 0.05(2) Uiso d 0.052(5) A 2
O O2X2 0.539(7) 0.568(7) 0.890(5) 0.029(16) Uiso d 0.052(5) A 2
O O3X2 0.727(7) 0.773(7) 0.880(4) 0.027(15) Uiso d 0.052(5) A 2
C C1A2 0.4592(8) 0.5810(8) 0.7032(5) 0.0604(17) Uani d 1 . .
F F1A2 0.3883(8) 0.4312(6) 0.6644(4) 0.112(2) Uani d 0.948(5) A 1
F F2A2 0.5500(6) 0.6274(9) 0.6476(4) 0.125(3) Uani d 0.948(5) A 1
F F3A2 0.3567(6) 0.6142(7) 0.6811(4) 0.112(2) Uani d 0.948(5) A 1
F F1X2 0.493(6) 0.699(6) 0.669(4) 0.030(14) Uiso d 0.052(5) A 2
F F2X2 0.322(5) 0.470(6) 0.663(3) 0.019(12) Uiso d 0.052(5) A 2
F F3X2 0.527(7) 0.519(7) 0.667(5) 0.039(15) Uiso d 0.052(5) A 2
O O1B1 -0.0017(5) 0.5153(5) 0.8687(4) 0.0659(13) Uani d 1 . .
H H1B1 0.041384 0.469028 0.874748 0.099 Uiso calc 1 . .
O O2B1 0.2195(5) 0.7206(5) 0.9728(4) 0.0672(13) Uani d 1 . .
C C1B1 0.0977(7) 0.6632(7) 0.9103(5) 0.0443(13) Uani d 1 . .
C C2B1 0.0403(6) 0.7529(6) 0.8722(4) 0.0416(13) Uani d 1 . .
H H2B1 -0.058393 0.722894 0.883974 0.050 Uiso calc 1 . .
N N1B1 0.1497(5) 0.9189(5) 0.9386(3) 0.0451(11) Uani d 1 . .
H H1BA 0.149324 0.935045 1.005373 0.054 Uiso calc 1 . .
H H1BB 0.122208 0.975498 0.914537 0.054 Uiso calc 1 . .
H H1BC 0.242549 0.944897 0.935250 0.054 Uiso calc 1 . .
C C3B1 0.0209(6) 0.7258(6) 0.7572(4) 0.0433(13) Uani d 1 . .
C C4B1 -0.1023(8) 0.7115(9) 0.6943(5) 0.0688(19) Uani d 1 . .
H H4B1 -0.175166 0.716222 0.723965 0.083 Uiso calc 1 . .
C C5B1 -0.1223(10) 0.6905(10) 0.5902(6) 0.090(3) Uani d 1 . .
H H5B1 -0.207807 0.680218 0.549464 0.108 Uiso calc 1 . .
C C6B1 -0.0166(11) 0.6849(9) 0.5468(6) 0.084(2) Uani d 1 . .
H H6B1 -0.028819 0.671165 0.475753 0.101 Uiso calc 1 . .
C C7B1 0.1093(11) 0.6994(10) 0.6074(6) 0.088(3) Uani d 1 . .
H H7B1 0.181030 0.693676 0.576751 0.106 Uiso calc 1 . .
C C8B1 0.1295(8) 0.7223(9) 0.7131(5) 0.069(2) Uani d 1 . .
H H8B1 0.216270 0.735391 0.754396 0.083 Uiso calc 1 . .
O O1B2 0.6019(6) 0.0230(6) 0.8074(4) 0.0758(14) Uani d 1 . .
H H1B2 0.582690 -0.047899 0.828059 0.114 Uiso calc 1 . .
O O2B2 0.4404(5) 0.0472(5) 0.8888(4) 0.0602(12) Uani d 1 . .
C C1B2 0.5346(7) 0.0933(7) 0.8460(5) 0.0471(14) Uani d 1 . .
C C2B2 0.5930(7) 0.2413(6) 0.8265(4) 0.0435(13) Uani d 1 . .
H H2B2 0.703706 0.293941 0.843800 0.052 Uiso calc 1 . .
N N1B2 0.5548(6) 0.3384(5) 0.8983(4) 0.0485(12) Uani d 1 . .
H H1BD 0.596853 0.355609 0.964950 0.058 Uiso calc 1 . .
H H1BE 0.454440 0.290863 0.884235 0.058 Uiso calc 1 . .
H H1BF 0.589893 0.427185 0.888913 0.058 Uiso calc 1 . .
C C3B2 0.5274(7) 0.2092(7) 0.7120(4) 0.0457(14) Uani d 1 . .
C C4B2 0.6236(9) 0.2745(9) 0.6572(5) 0.070(2) Uani d 1 . .
H H4B2 0.727454 0.339771 0.690657 0.084 Uiso calc 1 . .
C C5B2 0.5626(12) 0.2411(11) 0.5505(7) 0.093(3) Uani d 1 . .
H H5B2 0.626868 0.286125 0.513142 0.112 Uiso calc 1 . .
C C6B2 0.4133(11) 0.1453(10) 0.5003(6) 0.084(2) Uani d 1 . .
H H6B2 0.374751 0.122497 0.428673 0.101 Uiso calc 1 . .
C C7B2 0.3197(10) 0.0825(9) 0.5554(6) 0.087(3) Uani d 1 . .
H H7B2 0.216023 0.016921 0.521258 0.105 Uiso calc 1 . .
C C8B2 0.3753(8) 0.1140(8) 0.6602(5) 0.070(2) Uani d 1 . .
H H8B2 0.309090 0.070416 0.696895 0.084 Uiso calc 1 . .

loop_
_atom_site_aniso_label
_atom_site_aniso_U_11
_atom_site_aniso_U_22
_atom_site_aniso_U_33
_atom_site_aniso_U_12
_atom_site_aniso_U_13
_atom_site_aniso_U_23
S1A1 0.0514(9) 0.0479(9) 0.0497(9) 0.0294(8) 0.0193(7) 0.0262(7)
O1A1 0.087(3) 0.051(3) 0.077(3) 0.031(3) 0.041(3) 0.041(2)
O2A1 0.097(4) 0.052(3) 0.059(3) 0.052(3) 0.019(3) 0.021(2)
O3A1 0.065(3) 0.118(4) 0.082(3) 0.064(3) 0.028(3) 0.048(3)
C1A1 0.072(5) 0.080(5) 0.054(4) 0.040(4) 0.021(4) 0.031(4)
F1A1 0.149(5) 0.144(5) 0.083(3) 0.048(4) 0.030(3) 0.083(4)
F2A1 0.081(3) 0.185(6) 0.092(4) 0.078(4) 0.000(3) 0.037(4)
F3A1 0.210(7) 0.133(5) 0.058(3) 0.115(5) 0.008(3) 0.002(3)
S1A2 0.0564(10) 0.0419(9) 0.0478(9) 0.0250(8) 0.0125(7) 0.0210(7)
O1A2 0.073(3) 0.073(3) 0.062(3) 0.049(3) 0.015(3) 0.034(3)
O2A2 0.102(5) 0.036(3) 0.098(4) 0.031(3) -0.016(3) 0.019(3)
O3A2 0.076(4) 0.104(5) 0.062(3) 0.027(3) 0.037(3) 0.038(3)
C1A2 0.070(5) 0.063(5) 0.063(4) 0.045(4) 0.022(4) 0.021(4)
F1A2 0.144(6) 0.078(4) 0.076(3) 0.059(4) -0.010(3) -0.006(3)
F2A2 0.103(4) 0.228(7) 0.073(3) 0.085(5) 0.044(3) 0.093(4)
F3A2 0.114(4) 0.169(6) 0.078(3) 0.113(4) -0.002(3) 0.022(3)
O1B1 0.063(3) 0.036(2) 0.085(3) 0.023(2) 0.000(3) 0.019(2)
O2B1 0.061(3) 0.057(3) 0.076(3) 0.032(2) -0.005(3) 0.024(2)
C1B1 0.047(4) 0.040(3) 0.050(3) 0.022(3) 0.015(3) 0.024(3)
C2B1 0.042(3) 0.037(3) 0.044(3) 0.020(3) 0.013(3) 0.015(3)
N1B1 0.055(3) 0.037(3) 0.046(3) 0.026(2) 0.015(2) 0.016(2)
C3B1 0.041(3) 0.035(3) 0.050(3) 0.016(3) 0.012(3) 0.019(3)
C4B1 0.060(4) 0.096(6) 0.059(4) 0.048(4) 0.014(4) 0.029(4)
C5B1 0.098(6) 0.125(8) 0.052(5) 0.067(6) 0.009(5) 0.030(5)
C6B1 0.123(8) 0.074(5) 0.043(4) 0.047(5) 0.017(5) 0.020(4)
C7B1 0.103(7) 0.121(7) 0.070(5) 0.071(6) 0.051(5) 0.041(5)
C8B1 0.066(4) 0.097(6) 0.057(4) 0.050(4) 0.025(4) 0.030(4)
O1B2 0.108(4) 0.063(3) 0.090(4) 0.059(3) 0.046(3) 0.041(3)
O2B2 0.055(3) 0.056(3) 0.076(3) 0.024(2) 0.025(2) 0.041(2)
C1B2 0.052(4) 0.045(3) 0.049(3) 0.028(3) 0.011(3) 0.023(3)
C2B2 0.053(3) 0.040(3) 0.047(3) 0.027(3) 0.019(3) 0.022(3)
N1B2 0.058(3) 0.043(3) 0.053(3) 0.030(3) 0.018(3) 0.024(2)
C3B2 0.057(4) 0.045(3) 0.044(3) 0.029(3) 0.017(3) 0.025(3)
C4B2 0.074(5) 0.090(5) 0.065(5) 0.045(4) 0.036(4) 0.047(4)
C5B2 0.107(7) 0.123(8) 0.068(5) 0.060(7) 0.047(5) 0.053(5)
C6B2 0.108(7) 0.079(6) 0.046(4) 0.038(5) 0.009(5) 0.024(4)
C7B2 0.086(6) 0.082(6) 0.056(5) 0.024(5) -0.009(4) 0.025(4)
C8B2 0.062(5) 0.078(5) 0.052(4) 0.019(4) 0.014(4) 0.035(4)

loop_
_atom_type_symbol
_atom_type_description
_atom_type_scat_dispersion_real
_atom_type_scat_dispersion_imag
_atom_type_scat_source
C C 0.0033 0.0016 'International Tables Vol C Tables 4.2.6.8 and 6.1.1.4'
H H 0.0000 0.0000 'International Tables Vol C Tables 4.2.6.8 and 6.1.1.4'
F F 0.0171 0.0103 'International Tables Vol C Tables 4.2.6.8 and 6.1.1.4'
N N 0.0061 0.0033 'International Tables Vol C Tables 4.2.6.8 and 6.1.1.4'
O O 0.0106 0.0060 'International Tables Vol C Tables 4.2.6.8 and 6.1.1.4'
S S 0.1246 0.1234 'International Tables Vol C Tables 4.2.6.8 and 6.1.1.4'

loop_
_geom_angle_atom_site_label_1
_geom_angle_atom_site_label_2
_geom_angle_atom_site_label_3
_geom_angle
O1A1 S1A1 O2A1 114.5(3)
O1A1 S1A1 C1A1 105.5(3)
O2A1 S1A1 C1A1 104.5(3)
O3A1 S1A1 O1A1 111.9(3)
O3A1 S1A1 O2A1 115.4(3)
O3A1 S1A1 C1A1 103.5(3)
F1A1 C1A1 S1A1 112.2(6)
F1A1 C1A1 F2A1 103.2(7)
F2A1 C1A1 S1A1 110.9(5)
F3A1 C1A1 S1A1 114.3(5)
F3A1 C1A1 F1A1 108.3(7)
F3A1 C1A1 F2A1 107.3(7)
O1A2 S1A2 C1A2 103.2(3)
O2A2 S1A2 O1A2 113.8(3)
O2A2 S1A2 O3A2 117.2(4)
O2A2 S1A2 C1A2 103.5(3)
O3A2 S1A2 O1A2 113.0(3)
O3A2 S1A2 C1A2 103.9(3)
O1X2 S1A2 O3X2 105(4)
O1X2 S1A2 C1A2 98(3)
O2X2 S1A2 O1X2 114(4)
O2X2 S1A2 O3X2 103(4)
O2X2 S1A2 C1A2 119(3)
O3X2 S1A2 C1A2 117(2)
F1A2 C1A2 S1A2 111.9(5)
F2A2 C1A2 S1A2 113.8(5)
F2A2 C1A2 F1A2 105.5(6)
F2A2 C1A2 F3A2 107.0(6)
F3A2 C1A2 S1A2 112.1(5)
F3A2 C1A2 F1A2 106.1(7)
F1X2 C1A2 S1A2 109(2)
F2X2 C1A2 S1A2 121(2)
F2X2 C1A2 F1X2 115(3)
F3X2 C1A2 S1A2 101(3)
F3X2 C1A2 F1X2 107(4)
F3X2 C1A2 F2X2 102(4)
C1B1 O1B1 H1B1 109.5
O1B1 C1B1 C2B1 112.3(5)
O2B1 C1B1 O1B1 123.9(5)
O2B1 C1B1 C2B1 123.7(5)
C1B1 C2B1 H2B1 108.4
N1B1 C2B1 C1B1 107.5(5)
N1B1 C2B1 H2B1 108.4
C3B1 C2B1 C1B1 113.1(5)
C3B1 C2B1 H2B1 108.4
C3B1 C2B1 N1B1 110.8(4)
C2B1 N1B1 H1BA 109.5
C2B1 N1B1 H1BB 109.5
C2B1 N1B1 H1BC 109.5
H1BA N1B1 H1BB 109.5
H1BA N1B1 H1BC 109.5
H1BB N1B1 H1BC 109.5
C4B1 C3B1 C2B1 120.7(5)
C4B1 C3B1 C8B1 118.1(6)
C8B1 C3B1 C2B1 121.1(5)
C3B1 C4B1 H4B1 118.7
C5B1 C4B1 C3B1 122.6(7)
C5B1 C4B1 H4B1 118.7
C4B1 C5B1 H5B1 120.4
C6B1 C5B1 C4B1 119.1(7)
C6B1 C5B1 H5B1 120.4
C5B1 C6B1 H6B1 119.9
C5B1 C6B1 C7B1 120.2(7)
C7B1 C6B1 H6B1 119.9
C6B1 C7B1 H7B1 119.8
C6B1 C7B1 C8B1 120.3(7)
C8B1 C7B1 H7B1 119.8
C3B1 C8B1 C7B1 119.7(7)
C3B1 C8B1 H8B1 120.2
C7B1 C8B1 H8B1 120.2
C1B2 O1B2 H1B2 109.5
O1B2 C1B2 C2B2 109.9(5)
O2B2 C1B2 O1B2 125.5(5)
O2B2 C1B2 C2B2 124.5(5)
C1B2 C2B2 H2B2 108.6
N1B2 C2B2 C1B2 108.1(4)
N1B2 C2B2 H2B2 108.6
N1B2 C2B2 C3B2 112.5(4)
C3B2 C2B2 C1B2 110.3(5)
C3B2 C2B2 H2B2 108.6
C2B2 N1B2 H1BD 109.5
C2B2 N1B2 H1BE 109.5
C2B2 N1B2 H1BF 109.5
H1BD N1B2 H1BE 109.5
H1BD N1B2 H1BF 109.5
H1BE N1B2 H1BF 109.5
C4B2 C3B2 C2B2 119.0(6)
C8B2 C3B2 C2B2 121.9(5)
C8B2 C3B2 C4B2 119.0(6)
C3B2 C4B2 H4B2 120.6
C3B2 C4B2 C5B2 118.7(7)
C5B2 C4B2 H4B2 120.6
C4B2 C5B2 H5B2 119.2
C6B2 C5B2 C4B2 121.5(7)
C6B2 C5B2 H5B2 119.2
C5B2 C6B2 H6B2 120.4
C5B2 C6B2 C7B2 119.1(7)
C7B2 C6B2 H6B2 120.4
C6B2 C7B2 H7B2 119.5
C6B2 C7B2 C8B2 120.9(8)
C8B2 C7B2 H7B2 119.5
C3B2 C8B2 H8B2 119.7
C7B2 C8B2 C3B2 120.7(7)
C7B2 C8B2 H8B2 119.7

loop_
_geom_bond_atom_site_label_1
_geom_bond_atom_site_label_2
_geom_bond_distance
S1A1 O1A1 1.426(4)
S1A1 O2A1 1.439(4)
S1A1 O3A1 1.409(5)
S1A1 C1A1 1.791(7)
C1A1 F1A1 1.285(8)
C1A1 F2A1 1.326(8)
C1A1 F3A1 1.276(8)
S1A2 O1A2 1.421(4)
S1A2 O2A2 1.412(5)
S1A2 O3A2 1.419(5)
S1A2 O1X2 1.52(7)
S1A2 O2X2 1.26(6)
S1A2 O3X2 1.54(6)
S1A2 C1A2 1.800(7)
C1A2 F1A2 1.310(8)
C1A2 F2A2 1.297(8)
C1A2 F3A2 1.301(7)
C1A2 F1X2 1.36(5)
C1A2 F2X2 1.27(5)
C1A2 F3X2 1.25(6)
O1B1 H1B1 0.8200
O1B1 C1B1 1.312(7)
O2B1 C1B1 1.197(7)
C1B1 C2B1 1.501(7)
C2B1 H2B1 0.9800
C2B1 N1B1 1.498(7)
C2B1 C3B1 1.497(7)
N1B1 H1BA 0.8900
N1B1 H1BB 0.8900
N1B1 H1BC 0.8900
C3B1 C4B1 1.369(8)
C3B1 C8B1 1.374(8)
C4B1 H4B1 0.9300
C4B1 C5B1 1.359(10)
C5B1 H5B1 0.9300
C5B1 C6B1 1.347(11)
C6B1 H6B1 0.9300
C6B1 C7B1 1.376(11)
C7B1 H7B1 0.9300
C7B1 C8B1 1.377(10)
C8B1 H8B1 0.9300
O1B2 H1B2 0.8200
O1B2 C1B2 1.318(7)
O2B2 C1B2 1.191(7)
C1B2 C2B2 1.509(7)
C2B2 H2B2 0.9800
C2B2 N1B2 1.476(7)
C2B2 C3B2 1.505(7)
N1B2 H1BD 0.8900
N1B2 H1BE 0.8900
N1B2 H1BF 0.8900
C3B2 C4B2 1.373(8)
C3B2 C8B2 1.367(9)
C4B2 H4B2 0.9300
C4B2 C5B2 1.393(10)
C5B2 H5B2 0.9300
C5B2 C6B2 1.343(12)
C6B2 H6B2 0.9300
C6B2 C7B2 1.353(11)
C7B2 H7B2 0.9300
C7B2 C8B2 1.364(9)
C8B2 H8B2 0.9300

loop_
_geom_hbond_atom_site_label_D
_geom_hbond_atom_site_label_H
_geom_hbond_atom_site_label_A
_geom_hbond_site_symmetry_A
_geom_hbond_distance_DH
_geom_hbond_distance_HA
_geom_hbond_distance_DA
_geom_hbond_angle_DHA
_geom_hbond_publ_flag
O1B1 H1B1 O2A1 . 0.82 1.96 2.735(6) 158.5 yes
N1B1 H1BA O1A1 2_567 0.89 2.12 2.865(6) 140.8 yes
N1B1 H1BB O1A1 1_565 0.89 2.14 2.973(6) 155.3 yes
N1B1 H1BC O2B2 1_565 0.89 2.12 2.960(6) 157.2 yes
O1B2 H1B2 O2A2 1_545 0.82 1.85 2.614(6) 155.4 yes
N1B2 H1BD O3A2 2_667 0.89 2.11 2.842(7) 138.7 yes
N1B2 H1BE O3A1 . 0.89 2.01 2.883(7) 167.7 yes
N1B2 H1BF O1A2 . 0.89 1.99 2.878(6) 173.2 yes

loop_
_geom_torsion_atom_site_label_1
_geom_torsion_atom_site_label_2
_geom_torsion_atom_site_label_3
_geom_torsion_atom_site_label_4
_geom_torsion
O1A1 S1A1 C1A1 F1A1 176.1(6)
O1A1 S1A1 C1A1 F2A1 61.3(6)
O1A1 S1A1 C1A1 F3A1 -60.1(7)
O2A1 S1A1 C1A1 F1A1 54.9(6)
O2A1 S1A1 C1A1 F2A1 -59.8(6)
O2A1 S1A1 C1A1 F3A1 178.8(6)
O3A1 S1A1 C1A1 F1A1 -66.2(7)
O3A1 S1A1 C1A1 F2A1 179.0(6)
O3A1 S1A1 C1A1 F3A1 57.6(7)
O1A2 S1A2 C1A2 F1A2 61.5(6)
O1A2 S1A2 C1A2 F2A2 -57.9(6)
O1A2 S1A2 C1A2 F3A2 -179.5(6)
O2A2 S1A2 C1A2 F1A2 -179.6(6)
O2A2 S1A2 C1A2 F2A2 61.0(7)
O2A2 S1A2 C1A2 F3A2 -60.6(7)
O3A2 S1A2 C1A2 F1A2 -56.6(6)
O3A2 S1A2 C1A2 F2A2 -176.0(6)
O3A2 S1A2 C1A2 F3A2 62.4(6)
O1X2 S1A2 C1A2 F1X2 57(4)
O1X2 S1A2 C1A2 F2X2 -79(4)
O1X2 S1A2 C1A2 F3X2 170(4)
O2X2 S1A2 C1A2 F1X2 -179(4)
O2X2 S1A2 C1A2 F2X2 45(5)
O2X2 S1A2 C1A2 F3X2 -66(5)
O3X2 S1A2 C1A2 F1X2 -54(4)
O3X2 S1A2 C1A2 F2X2 170(4)
O3X2 S1A2 C1A2 F3X2 58(4)
O1B1 C1B1 C2B1 N1B1 170.0(5)
O1B1 C1B1 C2B1 C3B1 -67.3(6)
O2B1 C1B1 C2B1 N1B1 -8.9(8)
O2B1 C1B1 C2B1 C3B1 113.8(7)
C1B1 C2B1 C3B1 C4B1 139.3(6)
C1B1 C2B1 C3B1 C8B1 -44.0(8)
C2B1 C3B1 C4B1 C5B1 178.4(7)
C2B1 C3B1 C8B1 C7B1 -179.1(7)
N1B1 C2B1 C3B1 C4B1 -99.9(6)
N1B1 C2B1 C3B1 C8B1 76.9(7)
C3B1 C4B1 C5B1 C6B1 -0.6(13)
C4B1 C3B1 C8B1 C7B1 -2.2(10)
C4B1 C5B1 C6B1 C7B1 0.3(13)
C5B1 C6B1 C7B1 C8B1 -1.1(13)
C6B1 C7B1 C8B1 C3B1 2.1(12)
C8B1 C3B1 C4B1 C5B1 1.5(11)
O1B2 C1B2 C2B2 N1B2 -162.1(5)
O1B2 C1B2 C2B2 C3B2 74.5(6)
O2B2 C1B2 C2B2 N1B2 18.7(8)
O2B2 C1B2 C2B2 C3B2 -104.7(7)
C1B2 C2B2 C3B2 C4B2 -128.9(6)
C1B2 C2B2 C3B2 C8B2 49.5(8)
C2B2 C3B2 C4B2 C5B2 178.3(6)
C2B2 C3B2 C8B2 C7B2 -177.6(6)
N1B2 C2B2 C3B2 C4B2 110.3(6)
N1B2 C2B2 C3B2 C8B2 -71.2(7)
C3B2 C4B2 C5B2 C6B2 -1.0(13)
C4B2 C3B2 C8B2 C7B2 0.9(11)
C4B2 C5B2 C6B2 C7B2 1.4(14)
C5B2 C6B2 C7B2 C8B2 -0.7(14)
C6B2 C7B2 C8B2 C3B2 -0.5(12)
C8B2 C3B2 C4B2 C5B2 -0.2(10)

_cod_database_fobs_code 2021817
